data_1516553
loop_
_publ_author_name
'Kumar, Amit'
'Johnson, Heather C.'
'Hooper, Thomas N.'
'Weller, Andrew S.'
'Algarra, Andr\'es G.'
'Macgregor, Stuart A.'

_publ_section_title
;
 Multiple metal-bound oligomers from Ir-catalysed dehydropolymerisation of
 H3B&#x00B7;NH3 as probed by experiment and computation
;
_journal_issue 6
_journal_name_full 'Chemical Science'
_journal_page_first 2546
_journal_paper_doi 10.1039/c4sc00735b
_journal_volume 5
_journal_year 2014
_chemical_formula_moiety 'C72 H140 B Ir2 P4, C32 H12 B F24, C6 H5 F, 0.5(C5H12)'
_chemical_formula_sum 'C112.5 H163 B2 F25 Ir2 P4'
_chemical_formula_weight 2484.26
_space_group_IT_number 18
_symmetry_cell_setting orthorhombic
_symmetry_space_group_name_Hall 'P 2ac 2ac'
_symmetry_space_group_name_H-M 'P 21 2 21'
_atom_sites_solution_hydrogens geom
_atom_sites_solution_primary direct
_atom_sites_solution_secondary difmap
_audit_creation_method SHELXL-97
_cell_angle_alpha 90.00
_cell_angle_beta 90.00
_cell_angle_gamma 90.00
_cell_formula_units_Z 2
_cell_length_a 16.435(3)
_cell_length_b 17.300(4)
_cell_length_c 20.951(4)
_cell_measurement_reflns_used 7431
_cell_measurement_temperature 150(2)
_cell_measurement_theta_max 27.485
_cell_measurement_theta_min 5.097
_cell_volume 5957(2)
_computing_cell_refinement 'Denzo/Scalepack (Otwinowski & Minor 1997)'
_computing_data_collection 'Collect (Nonius BV, 1997-2000)'
_computing_data_reduction 'Denzo/Scalepack (Otwinowski & Minor 1997)'
_computing_molecular_graphics 'ORTEP3 (Farrugia, 1997)'
_computing_structure_refinement 'SHELXL-97 (Sheldrick, 2008)'
_computing_structure_solution 'SHELXS-97 (Sheldrick, 1990)'
_diffrn_ambient_temperature 150(2)
_diffrn_detector_area_resol_mean 9
_diffrn_measured_fraction_theta_full 0.991
_diffrn_measured_fraction_theta_max 0.991
_diffrn_measurement_device '95mm CCD camera on \k-goniostat'
_diffrn_measurement_device_type KappaCCD
_diffrn_measurement_method CCD
_diffrn_radiation_monochromator 'horizonally mounted graphite crystal'
_diffrn_radiation_source 'fine-focus sealed tube'
_diffrn_radiation_type MoK\a
_diffrn_radiation_wavelength 0.71073
_diffrn_reflns_av_R_equivalents 0.048
_diffrn_reflns_av_sigmaI/netI 0.0259
_diffrn_reflns_limit_h_max 21
_diffrn_reflns_limit_h_min -21
_diffrn_reflns_limit_k_max 22
_diffrn_reflns_limit_k_min -22
_diffrn_reflns_limit_l_max 27
_diffrn_reflns_limit_l_min -27
_diffrn_reflns_number 13594
_diffrn_reflns_theta_full 27.49
_diffrn_reflns_theta_max 27.49
_diffrn_reflns_theta_min 5.10
_exptl_absorpt_coefficient_mu 2.367
_exptl_absorpt_correction_T_max 1.000
_exptl_absorpt_correction_T_min 0.7926
_exptl_absorpt_correction_type multi-scan
_exptl_absorpt_process_details 'Denzo/Scalepack (Otwinowski & Minor 1997)'
_exptl_crystal_colour 'very pale yellow'
_exptl_crystal_density_diffrn 1.385
_exptl_crystal_density_method 'not measured'
_exptl_crystal_description block
_exptl_crystal_F_000 2532
_exptl_crystal_size_max 0.20
_exptl_crystal_size_mid 0.13
_exptl_crystal_size_min 0.11
_refine_diff_density_max 1.136
_refine_diff_density_min -1.695
_refine_diff_density_rms 0.096
_refine_ls_abs_structure_details 'Flack H D (1983), Acta Cryst. A39, 876-881'
_refine_ls_abs_structure_Flack 0.527(6)
_refine_ls_extinction_method none
_refine_ls_goodness_of_fit_ref 0.935
_refine_ls_hydrogen_treatment mixed
_refine_ls_matrix_type full
_refine_ls_number_parameters 654
_refine_ls_number_reflns 13594
_refine_ls_number_restraints 13
_refine_ls_restrained_S_all 0.937
_refine_ls_R_factor_all 0.0451
_refine_ls_R_factor_gt 0.0340
_refine_ls_shift/su_max 0.001
_refine_ls_shift/su_mean 0.000
_refine_ls_structure_factor_coef Fsqd
_refine_ls_weighting_details 'calc w=1/[\s^2^(Fo^2^)+(0.0561P)^2^+10.9855P] where P=(Fo^2^+2Fc^2^)/3'
_refine_ls_weighting_scheme calc
_refine_ls_wR_factor_gt 0.0863
_refine_ls_wR_factor_ref 0.0927
_reflns_number_gt 11445
_reflns_number_total 13594
_reflns_threshold_expression >2sigma(I)
_cod_data_source_file c4sc00735b2.cif
_cod_data_source_block Borohydride
_cod_database_code 1516553

loop_
_symmetry_equiv_pos_as_xyz
'x, y, z'
'-x, y, -z'
'x+1/2, -y, -z+1/2'
'-x+1/2, -y, z+1/2'

loop_
_atom_site_label
_atom_site_type_symbol
_atom_site_fract_x
_atom_site_fract_y
_atom_site_fract_z
_atom_site_U_iso_or_equiv
_atom_site_adp_type
_atom_site_occupancy
_atom_site_symmetry_multiplicity
_atom_site_calc_flag
_atom_site_refinement_flags
_atom_site_disorder_assembly
_atom_site_disorder_group
B1 B 0.5000 0.8740(3) 0.5000 0.0229(10) Uani 1 2 d SD . .
H1A H 0.462(3) 0.8318(11) 0.532(2) 0.09(3) Uiso 1 1 d D . .
H1B H 0.454(2) 0.9164(11) 0.478(3) 0.12(3) Uiso 1 1 d D . .
Ir1 Ir 0.5000 0.748536(10) 0.5000 0.02451(6) Uani 1 2 d SD . .
P1 P 0.38998(7) 0.72275(6) 0.56728(5) 0.0265(2) Uani 1 1 d . . .
C1 C 0.3089(3) 0.6653(3) 0.5269(2) 0.0324(10) Uani 1 1 d . . .
H1C H 0.2615 0.6626 0.5568 0.039 Uiso 1 1 calc R . .
C2 C 0.2799(4) 0.7075(3) 0.4663(3) 0.0410(12) Uani 1 1 d . . .
H2A H 0.3249 0.7101 0.4350 0.049 Uiso 1 1 calc R . .
H2B H 0.2636 0.7609 0.4772 0.049 Uiso 1 1 calc R . .
C3 C 0.2070(4) 0.6642(3) 0.4367(3) 0.0489(14) Uani 1 1 d . . .
H3A H 0.1609 0.6645 0.4671 0.059 Uiso 1 1 calc R . .
H3B H 0.1895 0.6910 0.3973 0.059 Uiso 1 1 calc R . .
C4 C 0.2302(4) 0.5804(3) 0.4209(3) 0.0484(13) Uani 1 1 d . . .
H4A H 0.1820 0.5528 0.4042 0.058 Uiso 1 1 calc R . .
H4B H 0.2726 0.5801 0.3873 0.058 Uiso 1 1 calc R . .
C5 C 0.2617(4) 0.5393(3) 0.4792(3) 0.0480(15) Uani 1 1 d . . .
H5A H 0.2794 0.4866 0.4670 0.058 Uiso 1 1 calc R . .
H5B H 0.2170 0.5342 0.5106 0.058 Uiso 1 1 calc R . .
C6 C 0.3330(3) 0.5816(3) 0.5104(3) 0.0361(12) Uani 1 1 d . . .
H6A H 0.3801 0.5820 0.4809 0.043 Uiso 1 1 calc R . .
H6B H 0.3494 0.5540 0.5498 0.043 Uiso 1 1 calc R . .
C7 C 0.3313(3) 0.8067(3) 0.5987(3) 0.0354(10) Uani 1 1 d . . .
H7 H 0.3305 0.8455 0.5634 0.042 Uiso 1 1 calc R . .
C8 C 0.2409(3) 0.7930(3) 0.6166(3) 0.0418(12) Uani 1 1 d . . .
H8A H 0.2120 0.7689 0.5802 0.050 Uiso 1 1 calc R . .
H8B H 0.2375 0.7574 0.6535 0.050 Uiso 1 1 calc R . .
C9 C 0.2000(4) 0.8707(4) 0.6337(3) 0.0529(15) Uani 1 1 d . . .
H9A H 0.2000 0.9051 0.5959 0.063 Uiso 1 1 calc R . .
H9B H 0.1428 0.8616 0.6464 0.063 Uiso 1 1 calc R . .
C10 C 0.2455(4) 0.9094(4) 0.6881(3) 0.0519(15) Uani 1 1 d . . .
H10A H 0.2194 0.9595 0.6979 0.062 Uiso 1 1 calc R . .
H10B H 0.2418 0.8765 0.7266 0.062 Uiso 1 1 calc R . .
C11 C 0.3339(3) 0.9228(3) 0.6721(3) 0.0425(12) Uani 1 1 d . . .
H11A H 0.3619 0.9459 0.7093 0.051 Uiso 1 1 calc R . .
H11B H 0.3381 0.9594 0.6359 0.051 Uiso 1 1 calc R . .
C12 C 0.3747(3) 0.8465(3) 0.6543(2) 0.0333(10) Uani 1 1 d . . .
H12A H 0.3746 0.8117 0.6918 0.040 Uiso 1 1 calc R . .
H12B H 0.4321 0.8564 0.6424 0.040 Uiso 1 1 calc R . .
C13 C 0.4229(3) 0.6597(3) 0.6334(2) 0.0330(10) Uani 1 1 d . . .
H13 H 0.4419 0.6111 0.6123 0.040 Uiso 1 1 calc R . .
C14 C 0.3574(3) 0.6332(3) 0.6812(3) 0.0394(12) Uani 1 1 d . . .
H14A H 0.3384 0.6782 0.7063 0.047 Uiso 1 1 calc R . .
H14B H 0.3103 0.6120 0.6576 0.047 Uiso 1 1 calc R . .
C15 C 0.3910(4) 0.5717(3) 0.7264(3) 0.0511(14) Uani 1 1 d . . .
H15A H 0.3489 0.5582 0.7583 0.061 Uiso 1 1 calc R . .
H15B H 0.4040 0.5244 0.7018 0.061 Uiso 1 1 calc R . .
C16 C 0.4669(4) 0.5993(4) 0.7606(3) 0.0545(15) Uani 1 1 d . . .
H16A H 0.4889 0.5567 0.7870 0.065 Uiso 1 1 calc R . .
H16B H 0.4525 0.6425 0.7894 0.065 Uiso 1 1 calc R . .
C17 C 0.5320(4) 0.6261(4) 0.7138(3) 0.0511(14) Uani 1 1 d . . .
H17A H 0.5507 0.5818 0.6877 0.061 Uiso 1 1 calc R . .
H17B H 0.5794 0.6466 0.7376 0.061 Uiso 1 1 calc R . .
C18 C 0.4972(4) 0.6896(2) 0.6699(2) 0.0388(9) Uani 1 1 d . . .
H18A H 0.4813 0.7350 0.6960 0.047 Uiso 1 1 calc R . .
H18B H 0.5395 0.7063 0.6393 0.047 Uiso 1 1 calc R . .
Ir2 Ir 0.5000 0.998747(10) 0.5000 0.02625(6) Uani 1 2 d SD . .
P2 P 0.39701(7) 1.02820(7) 0.42735(5) 0.0283(2) Uani 1 1 d . . .
C19 C 0.3135(3) 1.0846(3) 0.4650(2) 0.0333(10) Uani 1 1 d . . .
H19 H 0.2711 1.0936 0.4315 0.040 Uiso 1 1 calc R . .
C20 C 0.2737(3) 1.0375(3) 0.5183(2) 0.0416(14) Uani 1 1 d . . .
H20A H 0.3144 1.0270 0.5520 0.050 Uiso 1 1 calc R . .
H20B H 0.2554 0.9872 0.5008 0.050 Uiso 1 1 calc R . .
C21 C 0.2009(3) 1.0796(3) 0.5476(3) 0.0467(13) Uani 1 1 d . . .
H21D H 0.1582 1.0866 0.5148 0.056 Uiso 1 1 calc R . .
H21E H 0.1778 1.0481 0.5826 0.056 Uiso 1 1 calc R . .
C22 C 0.2268(4) 1.1579(3) 0.5733(3) 0.0472(13) Uani 1 1 d . . .
H22A H 0.2664 1.1507 0.6084 0.057 Uiso 1 1 calc R . .
H22B H 0.1788 1.1853 0.5908 0.057 Uiso 1 1 calc R . .
C23 C 0.2656(4) 1.2070(3) 0.5200(3) 0.0457(14) Uani 1 1 d . . .
H23A H 0.2249 1.2172 0.4863 0.055 Uiso 1 1 calc R . .
H23B H 0.2835 1.2573 0.5377 0.055 Uiso 1 1 calc R . .
C24 C 0.3390(3) 1.1645(3) 0.4912(3) 0.0400(12) Uani 1 1 d . . .
H24A H 0.3813 1.1576 0.5244 0.048 Uiso 1 1 calc R . .
H24B H 0.3624 1.1959 0.4563 0.048 Uiso 1 1 calc R . .
C25 C 0.4390(3) 1.0961(3) 0.3675(2) 0.0388(11) Uani 1 1 d . . .
H25 H 0.4557 1.1423 0.3929 0.047 Uiso 1 1 calc R . .
C26 C 0.3815(4) 1.1278(3) 0.3174(3) 0.0433(13) Uani 1 1 d . . .
H26A H 0.3313 1.1469 0.3383 0.052 Uiso 1 1 calc R . .
H26B H 0.3662 1.0862 0.2874 0.052 Uiso 1 1 calc R . .
C27 C 0.4222(4) 1.1946(3) 0.2803(3) 0.0517(14) Uani 1 1 d . . .
H27A H 0.3852 1.2121 0.2459 0.062 Uiso 1 1 calc R . .
H27B H 0.4313 1.2387 0.3096 0.062 Uiso 1 1 calc R . .
C28 C 0.5042(5) 1.1701(4) 0.2507(2) 0.0601(14) Uani 1 1 d . . .
H28A H 0.4945 1.1313 0.2168 0.072 Uiso 1 1 calc R . .
H28B H 0.5308 1.2156 0.2311 0.072 Uiso 1 1 calc R . .
C29 C 0.5590(4) 1.1365(4) 0.3008(3) 0.0568(16) Uani 1 1 d . . .
H29A H 0.5734 1.1770 0.3322 0.068 Uiso 1 1 calc R . .
H29B H 0.6099 1.1181 0.2806 0.068 Uiso 1 1 calc R . .
C30 C 0.5175(3) 1.0691(3) 0.3353(3) 0.0491(15) Uani 1 1 d . . .
H30A H 0.5048 1.0277 0.3042 0.059 Uiso 1 1 calc R . .
H30B H 0.5548 1.0475 0.3678 0.059 Uiso 1 1 calc R . .
C31 C 0.3403(3) 0.9475(3) 0.3877(2) 0.0349(10) Uani 1 1 d . . .
H31 H 0.3323 0.9073 0.4214 0.042 Uiso 1 1 calc R . .
C32 C 0.3918(3) 0.9088(3) 0.3358(2) 0.0419(12) Uani 1 1 d . . .
H32A H 0.4459 0.8952 0.3533 0.050 Uiso 1 1 calc R . .
H32B H 0.4000 0.9453 0.2999 0.050 Uiso 1 1 calc R . .
C33 C 0.3493(4) 0.8352(3) 0.3112(3) 0.0479(13) Uani 1 1 d . . .
H33A H 0.3821 0.8122 0.2764 0.057 Uiso 1 1 calc R . .
H33B H 0.3458 0.7970 0.3463 0.057 Uiso 1 1 calc R . .
C34 C 0.2639(4) 0.8531(4) 0.2866(3) 0.0510(14) Uani 1 1 d . . .
H34A H 0.2675 0.8869 0.2486 0.061 Uiso 1 1 calc R . .
H34B H 0.2366 0.8045 0.2738 0.061 Uiso 1 1 calc R . .
C35 C 0.2148(4) 0.8927(5) 0.3378(4) 0.061(2) Uani 1 1 d . . .
H35A H 0.1604 0.9057 0.3206 0.073 Uiso 1 1 calc R . .
H35B H 0.2071 0.8566 0.3740 0.073 Uiso 1 1 calc R . .
C36 C 0.2548(3) 0.9653(3) 0.3618(3) 0.0419(12) Uani 1 1 d . . .
H36A H 0.2212 0.9884 0.3961 0.050 Uiso 1 1 calc R . .
H36B H 0.2589 1.0033 0.3266 0.050 Uiso 1 1 calc R . .
B200 B 1.0000 0.3758(3) 0.5000 0.0288(11) Uani 1 2 d S . .
C201 C 1.0567(3) 0.3231(3) 0.4518(2) 0.0300(9) Uani 1 1 d . . .
C202 C 1.1296(3) 0.3506(3) 0.4271(2) 0.0284(9) Uani 1 1 d . . .
H202 H 1.1501 0.3986 0.4423 0.034 Uiso 1 1 calc R . .
C203 C 1.1741(3) 0.3107(3) 0.3809(2) 0.0322(9) Uani 1 1 d . . .
C204 C 1.1458(3) 0.2400(3) 0.3570(2) 0.0357(10) Uani 1 1 d . . .
H204 H 1.1755 0.2125 0.3255 0.043 Uiso 1 1 calc R . .
C205 C 1.0739(3) 0.2117(3) 0.3806(2) 0.0315(9) Uani 1 1 d . . .
C206 C 1.0295(3) 0.2514(2) 0.4270(2) 0.0303(9) Uani 1 1 d . . .
H206 H 0.9800 0.2299 0.4422 0.036 Uiso 1 1 calc R . .
C207 C 1.2542(3) 0.3426(3) 0.3580(3) 0.0391(12) Uani 1 1 d . . .
C208 C 1.0418(4) 0.1379(3) 0.3545(3) 0.0400(12) Uani 1 1 d . . .
C209 C 0.9450(3) 0.4269(3) 0.4498(2) 0.0279(9) Uani 1 1 d . . .
C210 C 0.8775(3) 0.3942(3) 0.4205(2) 0.0337(10) Uani 1 1 d . . .
H210 H 0.8592 0.3449 0.4344 0.040 Uiso 1 1 calc R . .
C211 C 0.8357(3) 0.4314(3) 0.3713(2) 0.0356(10) Uani 1 1 d . . .
C212 C 0.8583(3) 0.5034(3) 0.3510(2) 0.0372(10) Uani 1 1 d . . .
H212 H 0.8284 0.5293 0.3186 0.045 Uiso 1 1 calc R . .
C213 C 0.9259(3) 0.5378(3) 0.3786(2) 0.0362(10) Uani 1 1 d . A .
C214 C 0.9690(3) 0.5000(3) 0.4274(2) 0.0332(9) Uani 1 1 d . . .
H214 H 1.0152 0.5244 0.4457 0.040 Uiso 1 1 calc R . .
C215 C 0.7609(4) 0.3948(4) 0.3428(3) 0.0523(18) Uani 1 1 d . . .
C216 C 0.9549(5) 0.6167(4) 0.3573(3) 0.0587(19) Uani 1 1 d D . .
F1 F 1.2536(3) 0.4192(2) 0.3518(2) 0.0676(10) Uani 1 1 d . . .
F2 F 1.3139(2) 0.3252(3) 0.3978(2) 0.0749(10) Uani 1 1 d . . .
F3 F 1.2755(2) 0.3145(2) 0.30105(19) 0.0670(8) Uani 1 1 d . . .
F4 F 1.0968(3) 0.0844(3) 0.3483(4) 0.136(2) Uani 1 1 d . . .
F5 F 1.0172(4) 0.1423(3) 0.2964(2) 0.0970(17) Uani 1 1 d . . .
F6 F 0.9816(4) 0.1070(3) 0.3872(3) 0.118(3) Uani 1 1 d . . .
F7 F 0.7741(3) 0.3178(3) 0.3334(3) 0.0973(18) Uani 1 1 d . . .
F8 F 0.6973(3) 0.3981(5) 0.3779(3) 0.130(3) Uani 1 1 d . . .
F9 F 0.7440(3) 0.4205(3) 0.2849(2) 0.0937(16) Uani 1 1 d . . .
F10A F 1.0297(6) 0.6221(5) 0.3506(5) 0.0676(10) Uani 0.527(4) 1 d PD A 1
F11A F 0.9072(4) 0.6467(5) 0.3129(4) 0.0749(10) Uani 0.527(4) 1 d PD A 1
F12A F 0.9321(5) 0.6680(4) 0.4076(4) 0.0670(8) Uani 0.527(4) 1 d PD A 1
F10B F 0.9701(5) 0.6138(4) 0.2941(4) 0.0676(10) Uani 0.473(4) 1 d PD A 2
F11B F 0.9029(5) 0.6713(6) 0.3633(5) 0.0749(10) Uani 0.473(4) 1 d PD A 2
F12B F 1.0197(5) 0.6446(5) 0.3860(4) 0.0670(8) Uani 0.473(4) 1 d PD A 2
F13A F 0.0000 0.7090(7) 0.5000 0.136(2) Uani 0.50 2 d SP B 1
C81A C 0.0000 0.7928(5) 0.5000 0.080(3) Uani 0.50 2 d SP . 1
C84A C 0.0000 0.9517(5) 0.5000 0.075(3) Uani 0.50 2 d SP . 1
H84A H 0.0000 1.0066 0.5000 0.090 Uiso 0.50 2 calc SPR . 1
F13B F 0.0000 1.0355(7) 0.5000 0.136(2) Uani 0.50 2 d SP C 2
C81B C 0.0000 0.7928(5) 0.5000 0.080(3) Uani 0.50 2 d SP . 2
H81B H 0.0000 0.7379 0.5000 0.096 Uiso 0.50 2 calc SPR . 2
C84B C 0.0000 0.9517(5) 0.5000 0.075(3) Uani 0.50 2 d SP . 2
C82 C 0.0250(7) 0.8308(5) 0.4486(4) 0.098(3) Uani 1 1 d . . .
H82 H 0.0436 0.8031 0.4123 0.118 Uiso 1 1 calc R . 1
C83 C 0.0237(6) 0.9134(5) 0.4480(5) 0.096(3) Uani 1 1 d . . .
H83 H 0.0397 0.9408 0.4107 0.115 Uiso 1 1 calc R D 1
H1 H 0.469(3) 0.6803(17) 0.4706(19) 0.028(12) Uiso 1 1 d D . .
H2 H 0.535(3) 1.0681(17) 0.476(2) 0.033(13) Uiso 1 1 d D . .

loop_
_atom_site_aniso_label
_atom_site_aniso_U_11
_atom_site_aniso_U_22
_atom_site_aniso_U_33
_atom_site_aniso_U_23
_atom_site_aniso_U_13
_atom_site_aniso_U_12
B1 0.028(3) 0.014(2) 0.026(2) 0.000 0.001(4) 0.000
Ir1 0.02698(10) 0.02135(9) 0.02520(9) 0.000 0.00231(12) 0.000
P1 0.0271(5) 0.0248(5) 0.0276(5) -0.0008(4) 0.0032(4) -0.0027(4)
C1 0.032(2) 0.034(2) 0.031(2) 0.0008(19) 0.0026(19) -0.006(2)
C2 0.043(3) 0.034(3) 0.046(3) 0.003(2) -0.013(2) -0.004(2)
C3 0.044(3) 0.050(3) 0.053(3) 0.000(3) -0.021(3) -0.003(3)
C4 0.053(3) 0.041(3) 0.051(3) -0.012(2) -0.011(3) -0.005(2)
C5 0.052(3) 0.036(3) 0.055(4) -0.007(2) -0.007(2) -0.013(2)
C6 0.043(2) 0.0276(19) 0.038(3) -0.004(2) -0.002(2) -0.0071(17)
C7 0.035(3) 0.026(2) 0.045(3) -0.0027(19) 0.005(2) -0.0018(19)
C8 0.037(3) 0.036(3) 0.053(3) 0.000(2) 0.006(2) 0.000(2)
C9 0.040(3) 0.050(4) 0.069(4) 0.004(3) 0.014(3) 0.014(3)
C10 0.066(4) 0.048(3) 0.042(3) -0.008(3) 0.015(3) 0.017(3)
C11 0.054(3) 0.033(2) 0.040(3) -0.003(2) 0.005(2) -0.004(2)
C12 0.031(2) 0.034(2) 0.035(2) -0.0004(19) 0.0074(19) -0.0068(18)
C13 0.034(2) 0.030(2) 0.036(2) 0.0036(18) 0.0025(19) -0.0010(18)
C14 0.042(3) 0.042(3) 0.035(3) 0.008(2) 0.006(2) -0.006(2)
C15 0.067(4) 0.044(3) 0.042(3) 0.016(2) 0.018(3) 0.005(3)
C16 0.067(4) 0.055(3) 0.041(3) 0.014(3) 0.001(3) 0.015(3)
C17 0.055(3) 0.052(3) 0.046(3) 0.008(3) -0.009(3) 0.002(3)
C18 0.037(2) 0.042(2) 0.038(2) 0.0022(17) -0.002(3) 0.000(3)
Ir2 0.02501(10) 0.02137(9) 0.03237(10) 0.000 -0.00292(13) 0.000
P2 0.0271(5) 0.0295(5) 0.0285(5) 0.0022(4) -0.0020(4) 0.0051(4)
C19 0.028(2) 0.034(2) 0.038(3) -0.002(2) -0.001(2) 0.0042(19)
C20 0.038(3) 0.037(3) 0.050(4) 0.007(2) 0.011(2) 0.002(2)
C21 0.042(3) 0.041(3) 0.058(3) 0.004(2) 0.013(3) 0.007(2)
C22 0.049(3) 0.048(3) 0.045(3) -0.001(2) 0.011(3) 0.014(3)
C23 0.047(3) 0.038(3) 0.052(3) -0.002(2) 0.010(2) 0.009(2)
C24 0.037(2) 0.034(2) 0.049(4) -0.004(3) 0.004(2) 0.0050(18)
C25 0.038(3) 0.041(3) 0.037(3) 0.006(2) 0.009(2) 0.010(2)
C26 0.047(3) 0.043(3) 0.040(3) 0.007(2) -0.001(2) 0.007(2)
C27 0.069(4) 0.048(3) 0.038(3) 0.013(2) 0.012(3) 0.011(3)
C28 0.070(4) 0.069(3) 0.041(3) 0.016(2) 0.017(4) 0.013(5)
C29 0.045(3) 0.072(4) 0.053(3) 0.013(3) 0.010(3) 0.005(3)
C30 0.044(4) 0.057(3) 0.046(3) 0.012(2) 0.014(2) 0.016(2)
C31 0.031(2) 0.037(2) 0.037(2) -0.006(2) -0.0098(19) 0.0075(19)
C32 0.037(3) 0.049(3) 0.039(3) -0.007(2) -0.005(2) 0.013(2)
C33 0.051(3) 0.049(3) 0.043(3) -0.012(3) -0.013(3) 0.012(3)
C34 0.054(3) 0.050(3) 0.049(3) -0.005(3) -0.012(3) 0.004(3)
C35 0.044(4) 0.079(5) 0.060(4) -0.024(4) -0.016(3) 0.008(3)
C36 0.035(3) 0.048(3) 0.043(3) -0.001(2) -0.010(2) 0.006(2)
B200 0.030(3) 0.027(3) 0.029(3) 0.000 -0.004(4) 0.000
C201 0.029(2) 0.032(2) 0.029(2) 0.0013(18) -0.0033(17) -0.0018(18)
C202 0.028(2) 0.030(2) 0.027(2) 0.0010(18) 0.0002(17) -0.0024(18)
C203 0.030(2) 0.035(2) 0.032(2) 0.0036(18) -0.0001(18) 0.0055(19)
C204 0.043(3) 0.033(2) 0.031(2) 0.0019(19) 0.0010(19) 0.005(2)
C205 0.035(2) 0.026(2) 0.034(2) -0.0009(18) -0.0049(19) 0.0001(18)
C206 0.033(2) 0.028(2) 0.030(2) 0.0018(17) -0.0005(17) -0.0014(16)
C207 0.031(3) 0.048(3) 0.038(3) 0.000(2) 0.009(2) 0.004(2)
C208 0.045(3) 0.028(3) 0.047(3) -0.012(2) 0.002(2) 0.006(2)
C209 0.030(2) 0.029(2) 0.0250(19) -0.0012(17) 0.0048(16) 0.0026(18)
C210 0.031(2) 0.036(2) 0.034(2) 0.002(2) -0.0005(18) 0.005(2)
C211 0.037(3) 0.036(2) 0.033(2) 0.0030(19) -0.0017(19) 0.004(2)
C212 0.036(2) 0.043(3) 0.033(2) 0.005(2) -0.0018(19) 0.009(2)
C213 0.042(3) 0.031(2) 0.035(2) 0.0020(19) 0.003(2) 0.006(2)
C214 0.032(2) 0.032(2) 0.036(2) 0.0012(19) 0.0015(18) 0.0025(17)
C215 0.037(3) 0.067(5) 0.052(4) 0.018(3) -0.017(3) -0.017(3)
C216 0.072(5) 0.041(3) 0.064(4) 0.020(3) -0.005(4) 0.009(3)
F1 0.075(2) 0.0475(17) 0.081(2) 0.0114(17) 0.0258(18) -0.0124(16)
F2 0.0515(17) 0.086(2) 0.087(2) 0.040(2) -0.0146(18) -0.0053(17)
F3 0.072(2) 0.0616(19) 0.0675(19) -0.0060(15) 0.0216(17) -0.0103(16)
F4 0.090(3) 0.069(3) 0.248(7) -0.077(4) -0.014(4) 0.011(3)
F5 0.132(5) 0.076(3) 0.082(3) -0.003(2) -0.038(3) -0.045(3)
F6 0.142(6) 0.063(3) 0.149(5) -0.054(3) 0.088(4) -0.055(3)
F7 0.101(4) 0.062(3) 0.129(4) 0.002(3) -0.072(3) -0.020(3)
F8 0.040(2) 0.233(8) 0.116(4) -0.035(5) 0.003(3) -0.036(4)
F9 0.101(4) 0.096(3) 0.083(3) 0.032(3) -0.061(3) -0.029(3)
F10A 0.075(2) 0.0475(17) 0.081(2) 0.0114(17) 0.0258(18) -0.0124(16)
F11A 0.0515(17) 0.086(2) 0.087(2) 0.040(2) -0.0146(18) -0.0053(17)
F12A 0.072(2) 0.0616(19) 0.0675(19) -0.0060(15) 0.0216(17) -0.0103(16)
F10B 0.075(2) 0.0475(17) 0.081(2) 0.0114(17) 0.0258(18) -0.0124(16)
F11B 0.0515(17) 0.086(2) 0.087(2) 0.040(2) -0.0146(18) -0.0053(17)
F12B 0.072(2) 0.0616(19) 0.0675(19) -0.0060(15) 0.0216(17) -0.0103(16)
F13A 0.090(3) 0.069(3) 0.248(7) -0.077(4) -0.014(4) 0.011(3)
C81A 0.106(8) 0.052(5) 0.083(6) 0.000 0.033(9) 0.000
C84A 0.088(7) 0.051(4) 0.084(6) 0.000 0.024(8) 0.000
F13B 0.090(3) 0.069(3) 0.248(7) -0.077(4) -0.014(4) 0.011(3)
C81B 0.106(8) 0.052(5) 0.083(6) 0.000 0.033(9) 0.000
C84B 0.088(7) 0.051(4) 0.084(6) 0.000 0.024(8) 0.000
C82 0.141(10) 0.078(5) 0.075(5) -0.011(4) 0.023(5) -0.003(5)
C83 0.121(9) 0.069(5) 0.097(6) 0.009(4) 0.037(6) -0.007(5)

loop_
_atom_type_symbol
_atom_type_description
_atom_type_scat_dispersion_real
_atom_type_scat_dispersion_imag
_atom_type_scat_source
C C 0.0033 0.0016 'International Tables Vol C Tables 4.2.6.8 and 6.1.1.4'
H H 0.0000 0.0000 'International Tables Vol C Tables 4.2.6.8 and 6.1.1.4'
B B 0.0013 0.0007 'International Tables Vol C Tables 4.2.6.8 and 6.1.1.4'
P P 0.1023 0.0942 'International Tables Vol C Tables 4.2.6.8 and 6.1.1.4'
Ir Ir -1.4442 7.9887 'International Tables Vol C Tables 4.2.6.8 and 6.1.1.4'
F F 0.0171 0.0103 'International Tables Vol C Tables 4.2.6.8 and 6.1.1.4'

loop_
_geom_angle_atom_site_label_1
_geom_angle_atom_site_label_2
_geom_angle_atom_site_label_3
_geom_angle
_geom_angle_site_symmetry_1
_geom_angle_site_symmetry_3
Ir2 B1 Ir1 180.0 . .
Ir2 B1 H1A 128.6(10) . .
Ir1 B1 H1A 51.4(10) . .
Ir2 B1 H1B 50.5(10) . .
Ir1 B1 H1B 129.5(10) . .
H1A B1 H1B 106(3) . .
B1 Ir1 P1 101.01(3) . .
B1 Ir1 P1 101.01(3) . 2_656
P1 Ir1 P1 157.98(5) . 2_656
B1 Ir1 H1A 32.4(7) . .
P1 Ir1 H1A 68.9(8) . .
P1 Ir1 H1A 133.0(8) 2_656 .
B1 Ir1 H1 145.8(18) . .
P1 Ir1 H1 79.8(18) . .
P1 Ir1 H1 82.0(18) 2_656 .
H1A Ir1 H1 137(3) . .
C13 P1 C7 110.3(2) . .
C13 P1 C1 103.6(2) . .
C7 P1 C1 101.9(2) . .
C13 P1 Ir1 109.82(15) . .
C7 P1 Ir1 117.69(16) . .
C1 P1 Ir1 112.41(16) . .
C6 C1 C2 109.9(4) . .
C6 C1 P1 114.8(3) . .
C2 C1 P1 110.0(3) . .
C6 C1 H1C 107.3 . .
C2 C1 H1C 107.3 . .
P1 C1 H1C 107.3 . .
C1 C2 C3 110.0(4) . .
C1 C2 H2A 109.7 . .
C3 C2 H2A 109.7 . .
C1 C2 H2B 109.7 . .
C3 C2 H2B 109.7 . .
H2A C2 H2B 108.2 . .
C4 C3 C2 110.7(5) . .
C4 C3 H3A 109.5 . .
C2 C3 H3A 109.5 . .
C4 C3 H3B 109.5 . .
C2 C3 H3B 109.5 . .
H3A C3 H3B 108.1 . .
C5 C4 C3 110.9(5) . .
C5 C4 H4A 109.5 . .
C3 C4 H4A 109.5 . .
C5 C4 H4B 109.5 . .
C3 C4 H4B 109.5 . .
H4A C4 H4B 108.1 . .
C4 C5 C6 112.6(5) . .
C4 C5 H5A 109.1 . .
C6 C5 H5A 109.1 . .
C4 C5 H5B 109.1 . .
C6 C5 H5B 109.1 . .
H5A C5 H5B 107.8 . .
C5 C6 C1 110.4(4) . .
C5 C6 H6A 109.6 . .
C1 C6 H6A 109.6 . .
C5 C6 H6B 109.6 . .
C1 C6 H6B 109.6 . .
H6A C6 H6B 108.1 . .
C12 C7 C8 109.4(4) . .
C12 C7 P1 112.2(3) . .
C8 C7 P1 117.5(3) . .
C12 C7 H7 105.6 . .
C8 C7 H7 105.6 . .
P1 C7 H7 105.6 . .
C9 C8 C7 109.8(4) . .
C9 C8 H8A 109.7 . .
C7 C8 H8A 109.7 . .
C9 C8 H8B 109.7 . .
C7 C8 H8B 109.7 . .
H8A C8 H8B 108.2 . .
C10 C9 C8 110.0(5) . .
C10 C9 H9A 109.7 . .
C8 C9 H9A 109.7 . .
C10 C9 H9B 109.7 . .
C8 C9 H9B 109.7 . .
H9A C9 H9B 108.2 . .
C11 C10 C9 112.1(5) . .
C11 C10 H10A 109.2 . .
C9 C10 H10A 109.2 . .
C11 C10 H10B 109.2 . .
C9 C10 H10B 109.2 . .
H10A C10 H10B 107.9 . .
C10 C11 C12 110.1(4) . .
C10 C11 H11A 109.6 . .
C12 C11 H11A 109.6 . .
C10 C11 H11B 109.6 . .
C12 C11 H11B 109.6 . .
H11A C11 H11B 108.1 . .
C11 C12 C7 111.7(4) . .
C11 C12 H12A 109.3 . .
C7 C12 H12A 109.3 . .
C11 C12 H12B 109.3 . .
C7 C12 H12B 109.3 . .
H12A C12 H12B 107.9 . .
C18 C13 C14 109.4(4) . .
C18 C13 P1 114.2(3) . .
C14 C13 P1 117.3(3) . .
C18 C13 H13 104.9 . .
C14 C13 H13 104.9 . .
P1 C13 H13 104.9 . .
C15 C14 C13 111.0(4) . .
C15 C14 H14A 109.4 . .
C13 C14 H14A 109.4 . .
C15 C14 H14B 109.4 . .
C13 C14 H14B 109.4 . .
H14A C14 H14B 108.0 . .
C16 C15 C14 111.8(5) . .
C16 C15 H15A 109.3 . .
C14 C15 H15A 109.3 . .
C16 C15 H15B 109.3 . .
C14 C15 H15B 109.3 . .
H15A C15 H15B 107.9 . .
C15 C16 C17 111.7(5) . .
C15 C16 H16A 109.3 . .
C17 C16 H16A 109.3 . .
C15 C16 H16B 109.3 . .
C17 C16 H16B 109.3 . .
H16A C16 H16B 107.9 . .
C16 C17 C18 109.8(5) . .
C16 C17 H17A 109.7 . .
C18 C17 H17A 109.7 . .
C16 C17 H17B 109.7 . .
C18 C17 H17B 109.7 . .
H17A C17 H17B 108.2 . .
C13 C18 C17 110.7(4) . .
C13 C18 H18A 109.5 . .
C17 C18 H18A 109.5 . .
C13 C18 H18B 109.5 . .
C17 C18 H18B 109.5 . .
H18A C18 H18B 108.1 . .
B1 Ir2 P2 102.62(3) . 2_656
B1 Ir2 P2 102.62(3) . .
P2 Ir2 P2 154.77(6) 2_656 .
B1 Ir2 H1B 32.1(7) . .
P2 Ir2 H1B 134.0(8) 2_656 .
P2 Ir2 H1B 71.0(8) . .
B1 Ir2 H2 147.5(19) . .
P2 Ir2 H2 75.5(19) 2_656 .
P2 Ir2 H2 83.2(19) . .
H1B Ir2 H2 143(3) . .
C25 P2 C19 103.3(2) . .
C25 P2 C31 111.0(2) . .
C19 P2 C31 102.2(2) . .
C25 P2 Ir2 108.06(17) . .
C19 P2 Ir2 111.94(16) . .
C31 P2 Ir2 119.20(15) . .
C20 C19 C24 109.5(4) . .
C20 C19 P2 110.2(3) . .
C24 C19 P2 114.8(3) . .
C20 C19 H19 107.4 . .
C24 C19 H19 107.4 . .
P2 C19 H19 107.4 . .
C19 C20 C21 111.9(4) . .
C19 C20 H20A 109.2 . .
C21 C20 H20A 109.2 . .
C19 C20 H20B 109.2 . .
C21 C20 H20B 109.2 . .
H20A C20 H20B 107.9 . .
C22 C21 C20 110.4(5) . .
C22 C21 H21D 109.6 . .
C20 C21 H21D 109.6 . .
C22 C21 H21E 109.6 . .
C20 C21 H21E 109.6 . .
H21D C21 H21E 108.1 . .
C21 C22 C23 110.5(5) . .
C21 C22 H22A 109.5 . .
C23 C22 H22A 109.5 . .
C21 C22 H22B 109.5 . .
C23 C22 H22B 109.5 . .
H22A C22 H22B 108.1 . .
C24 C23 C22 110.3(4) . .
C24 C23 H23A 109.6 . .
C22 C23 H23A 109.6 . .
C24 C23 H23B 109.6 . .
C22 C23 H23B 109.6 . .
H23A C23 H23B 108.1 . .
C23 C24 C19 110.8(4) . .
C23 C24 H24A 109.5 . .
C19 C24 H24A 109.5 . .
C23 C24 H24B 109.5 . .
C19 C24 H24B 109.5 . .
H24A C24 H24B 108.1 . .
C26 C25 C30 109.4(4) . .
C26 C25 P2 117.8(4) . .
C30 C25 P2 114.8(3) . .
C26 C25 H25 104.4 . .
C30 C25 H25 104.4 . .
P2 C25 H25 104.4 . .
C25 C26 C27 110.5(5) . .
C25 C26 H26A 109.6 . .
C27 C26 H26A 109.6 . .
C25 C26 H26B 109.6 . .
C27 C26 H26B 109.6 . .
H26A C26 H26B 108.1 . .
C28 C27 C26 112.0(5) . .
C28 C27 H27A 109.2 . .
C26 C27 H27A 109.2 . .
C28 C27 H27B 109.2 . .
C26 C27 H27B 109.2 . .
H27A C27 H27B 107.9 . .
C29 C28 C27 110.5(4) . .
C29 C28 H28A 109.5 . .
C27 C28 H28A 109.5 . .
C29 C28 H28B 109.5 . .
C27 C28 H28B 109.5 . .
H28A C28 H28B 108.1 . .
C28 C29 C30 110.9(6) . .
C28 C29 H29A 109.5 . .
C30 C29 H29A 109.5 . .
C28 C29 H29B 109.5 . .
C30 C29 H29B 109.5 . .
H29A C29 H29B 108.0 . .
C25 C30 C29 110.6(5) . .
C25 C30 H30A 109.5 . .
C29 C30 H30A 109.5 . .
C25 C30 H30B 109.5 . .
C29 C30 H30B 109.5 . .
H30A C30 H30B 108.1 . .
C32 C31 C36 110.0(4) . .
C32 C31 P2 111.4(4) . .
C36 C31 P2 117.5(3) . .
C32 C31 H31 105.7 . .
C36 C31 H31 105.7 . .
P2 C31 H31 105.7 . .
C31 C32 C33 110.3(5) . .
C31 C32 H32A 109.6 . .
C33 C32 H32A 109.6 . .
C31 C32 H32B 109.6 . .
C33 C32 H32B 109.6 . .
H32A C32 H32B 108.1 . .
C34 C33 C32 111.2(5) . .
C34 C33 H33A 109.4 . .
C32 C33 H33A 109.4 . .
C34 C33 H33B 109.4 . .
C32 C33 H33B 109.4 . .
H33A C33 H33B 108.0 . .
C35 C34 C33 110.0(5) . .
C35 C34 H34A 109.7 . .
C33 C34 H34A 109.7 . .
C35 C34 H34B 109.7 . .
C33 C34 H34B 109.7 . .
H34A C34 H34B 108.2 . .
C36 C35 C34 112.6(6) . .
C36 C35 H35A 109.1 . .
C34 C35 H35A 109.1 . .
C36 C35 H35B 109.1 . .
C34 C35 H35B 109.1 . .
H35A C35 H35B 107.8 . .
C35 C36 C31 110.5(5) . .
C35 C36 H36A 109.6 . .
C31 C36 H36A 109.6 . .
C35 C36 H36B 109.6 . .
C31 C36 H36B 109.6 . .
H36A C36 H36B 108.1 . .
C209 B200 C209 115.0(5) 2_756 .
C209 B200 C201 112.2(2) 2_756 .
C209 B200 C201 102.5(2) . .
C209 B200 C201 102.5(2) 2_756 2_756
C209 B200 C201 112.2(2) . 2_756
C201 B200 C201 113.0(5) . 2_756
C202 C201 C206 115.8(4) . .
C202 C201 B200 121.8(4) . .
C206 C201 B200 122.0(4) . .
C201 C202 C203 122.7(4) . .
C201 C202 H202 118.7 . .
C203 C202 H202 118.7 . .
C202 C203 C204 120.4(4) . .
C202 C203 C207 119.8(4) . .
C204 C203 C207 119.8(4) . .
C205 C204 C203 118.0(4) . .
C205 C204 H204 121.0 . .
C203 C204 H204 121.0 . .
C204 C205 C206 121.7(4) . .
C204 C205 C208 118.7(5) . .
C206 C205 C208 119.5(4) . .
C205 C206 C201 121.4(4) . .
C205 C206 H206 119.3 . .
C201 C206 H206 119.3 . .
F2 C207 F1 107.1(5) . .
F2 C207 F3 106.6(5) . .
F1 C207 F3 106.2(5) . .
F2 C207 C203 111.3(4) . .
F1 C207 C203 113.0(5) . .
F3 C207 C203 112.3(5) . .
F5 C208 F4 99.6(6) . .
F5 C208 F6 106.3(6) . .
F4 C208 F6 106.5(6) . .
F5 C208 C205 114.2(5) . .
F4 C208 C205 113.6(5) . .
F6 C208 C205 115.1(5) . .
C210 C209 C214 116.3(4) . .
C210 C209 B200 120.2(4) . .
C214 C209 B200 122.9(4) . .
C209 C210 C211 122.1(5) . .
C209 C210 H210 118.9 . .
C211 C210 H210 118.9 . .
C212 C211 C210 121.0(5) . .
C212 C211 C215 118.8(5) . .
C210 C211 C215 120.0(5) . .
C211 C212 C213 118.6(4) . .
C211 C212 H212 120.7 . .
C213 C212 H212 120.7 . .
C212 C213 C214 120.6(5) . .
C212 C213 C216 121.0(5) . .
C214 C213 C216 118.4(5) . .
C213 C214 C209 121.3(5) . .
C213 C214 H214 119.3 . .
C209 C214 H214 119.3 . .
F8 C215 F9 109.9(6) . .
F8 C215 F7 104.9(7) . .
F9 C215 F7 103.2(6) . .
F8 C215 C211 114.9(6) . .
F9 C215 C211 113.2(5) . .
F7 C215 C211 109.8(5) . .
F10A C216 F11B 128.1(10) . .
F10A C216 F12B 38.8(6) . .
F11B C216 F12B 103.0(8) . .
F10A C216 F11A 118.6(9) . .
F11B C216 F11A 51.9(6) . .
F12B C216 F11A 131.1(8) . .
F10A C216 F10B 73.1(8) . .
F11B C216 F10B 104.3(7) . .
F12B C216 F10B 108.2(8) . .
F11A C216 F10B 55.6(6) . .
F10A C216 F12A 107.2(9) . .
F11B C216 F12A 45.1(5) . .
F12B C216 F12A 69.3(6) . .
F11A C216 F12A 96.9(7) . .
F10B C216 F12A 142.8(7) . .
F10A C216 C213 114.4(8) . .
F11B C216 C213 115.3(7) . .
F12B C216 C213 116.8(6) . .
F11A C216 C213 112.1(7) . .
F10B C216 C213 108.4(6) . .
F12A C216 C213 105.1(6) . .
C82 C81A C82 120.6(10) . 2_556
C82 C81A F13A 119.7(5) . .
C82 C81A F13A 119.7(5) 2_556 .
C83 C84A C83 120.4(10) 2_556 .
C83 C84A H84A 119.8 2_556 .
C83 C84A H84A 119.8 . .
C81A C82 C83 119.9(8) . .
C81A C82 H82 120.0 . .
C83 C82 H82 120.0 . .
C84A C83 C82 119.5(8) . .
C84A C83 H83 120.2 . .
C82 C83 H83 120.2 . .

loop_
_geom_bond_atom_site_label_1
_geom_bond_atom_site_label_2
_geom_bond_distance
_geom_bond_site_symmetry_2
B1 Ir2 2.159(5) .
B1 Ir1 2.170(5) .
B1 H1A 1.170(19) .
B1 H1B 1.16(2) .
Ir1 P1 2.3357(11) .
Ir1 P1 2.3358(11) 2_656
Ir1 H1A 1.71(2) .
Ir1 H1 1.428(19) .
P1 C13 1.844(5) .
P1 C7 1.864(5) .
P1 C1 1.865(5) .
C1 C6 1.540(7) .
C1 C2 1.541(7) .
C1 H1C 1.0000 .
C2 C3 1.542(7) .
C2 H2A 0.9900 .
C2 H2B 0.9900 .
C3 C4 1.535(8) .
C3 H3A 0.9900 .
C3 H3B 0.9900 .
C4 C5 1.505(8) .
C4 H4A 0.9900 .
C4 H4B 0.9900 .
C5 C6 1.528(7) .
C5 H5A 0.9900 .
C5 H5B 0.9900 .
C6 H6A 0.9900 .
C6 H6B 0.9900 .
C7 C12 1.529(7) .
C7 C8 1.552(7) .
C7 H7 1.0000 .
C8 C9 1.546(8) .
C8 H8A 0.9900 .
C8 H8B 0.9900 .
C9 C10 1.518(9) .
C9 H9A 0.9900 .
C9 H9B 0.9900 .
C10 C11 1.509(9) .
C10 H10A 0.9900 .
C10 H10B 0.9900 .
C11 C12 1.528(7) .
C11 H11A 0.9900 .
C11 H11B 0.9900 .
C12 H12A 0.9900 .
C12 H12B 0.9900 .
C13 C18 1.531(8) .
C13 C14 1.540(7) .
C13 H13 1.0000 .
C14 C15 1.529(7) .
C14 H14A 0.9900 .
C14 H14B 0.9900 .
C15 C16 1.515(9) .
C15 H15A 0.9900 .
C15 H15B 0.9900 .
C16 C17 1.524(9) .
C16 H16A 0.9900 .
C16 H16B 0.9900 .
C17 C18 1.543(7) .
C17 H17A 0.9900 .
C17 H17B 0.9900 .
C18 H18A 0.9900 .
C18 H18B 0.9900 .
Ir2 P2 2.3327(11) 2_656
Ir2 P2 2.3327(11) .
Ir2 H1B 1.68(2) .
Ir2 H2 1.423(19) .
P2 C25 1.851(5) .
P2 C19 1.860(5) .
P2 C31 1.873(5) .
C19 C20 1.529(7) .
C19 C24 1.545(7) .
C19 H19 1.0000 .
C20 C21 1.529(7) .
C20 H20A 0.9900 .
C20 H20B 0.9900 .
C21 C22 1.519(8) .
C21 H21D 0.9900 .
C21 H21E 0.9900 .
C22 C23 1.541(8) .
C22 H22A 0.9900 .
C22 H22B 0.9900 .
C23 C24 1.535(7) .
C23 H23A 0.9900 .
C23 H23B 0.9900 .
C24 H24A 0.9900 .
C24 H24B 0.9900 .
C25 C26 1.515(7) .
C25 C30 1.528(7) .
C25 H25 1.0000 .
C26 C27 1.545(8) .
C26 H26A 0.9900 .
C26 H26B 0.9900 .
C27 C28 1.542(9) .
C27 H27A 0.9900 .
C27 H27B 0.9900 .
C28 C29 1.501(9) .
C28 H28A 0.9900 .
C28 H28B 0.9900 .
C29 C30 1.531(8) .
C29 H29A 0.9900 .
C29 H29B 0.9900 .
C30 H30A 0.9900 .
C30 H30B 0.9900 .
C31 C32 1.533(7) .
C31 C36 1.537(6) .
C31 H31 1.0000 .
C32 C33 1.540(8) .
C32 H32A 0.9900 .
C32 H32B 0.9900 .
C33 C34 1.528(8) .
C33 H33A 0.9900 .
C33 H33B 0.9900 .
C34 C35 1.508(9) .
C34 H34A 0.9900 .
C34 H34B 0.9900 .
C35 C36 1.505(9) .
C35 H35A 0.9900 .
C35 H35B 0.9900 .
C36 H36A 0.9900 .
C36 H36B 0.9900 .
B200 C209 1.645(5) 2_756
B200 C209 1.645(5) .
B200 C201 1.649(5) .
B200 C201 1.649(5) 2_756
C201 C202 1.389(6) .
C201 C206 1.417(6) .
C202 C203 1.396(6) .
C202 H202 0.9500 .
C203 C204 1.399(7) .
C203 C207 1.506(7) .
C204 C205 1.371(7) .
C204 H204 0.9500 .
C205 C206 1.396(6) .
C205 C208 1.487(7) .
C206 H206 0.9500 .
C207 F2 1.324(7) .
C207 F1 1.331(7) .
C207 F3 1.335(6) .
C208 F5 1.283(7) .
C208 F4 1.301(7) .
C208 F6 1.316(7) .
C209 C210 1.387(7) .
C209 C214 1.406(6) .
C210 C211 1.398(6) .
C210 H210 0.9500 .
C211 C212 1.368(7) .
C211 C215 1.506(8) .
C212 C213 1.386(7) .
C212 H212 0.9500 .
C213 C214 1.405(7) .
C213 C216 1.514(8) .
C214 H214 0.9500 .
C215 F8 1.279(8) .
C215 F9 1.322(8) .
C215 F7 1.364(9) .
C216 F10A 1.241(9) .
C216 F11B 1.279(10) .
C216 F12B 1.315(10) .
C216 F11A 1.321(9) .
C216 F10B 1.348(10) .
C216 F12A 1.429(9) .
F13A C81A 1.451(15) .
C81A C82 1.325(10) .
C81A C82 1.325(10) 2_556
C84A C83 1.334(10) 2_556
C84A C83 1.334(10) .
C84A H84A 0.9500 .
C82 C83 1.429(12) .
C82 H82 0.9500 .
C83 H83 0.9500 .

loop_
_geom_torsion_atom_site_label_1
_geom_torsion_atom_site_label_2
_geom_torsion_atom_site_label_3
_geom_torsion_atom_site_label_4
_geom_torsion
_geom_torsion_site_symmetry_1
_geom_torsion_site_symmetry_4
Ir2 B1 Ir1 P1 -38(81) . .
Ir2 B1 Ir1 P1 142(78) . 2_656
B1 Ir1 P1 C13 -124.80(16) . .
P1 Ir1 P1 C13 55.20(16) 2_656 .
B1 Ir1 P1 C7 2.53(19) . .
P1 Ir1 P1 C7 -177.46(19) 2_656 .
B1 Ir1 P1 C1 120.48(18) . .
P1 Ir1 P1 C1 -59.51(18) 2_656 .
C13 P1 C1 C6 -50.5(4) . .
C7 P1 C1 C6 -165.1(4) . .
Ir1 P1 C1 C6 68.0(4) . .
C13 P1 C1 C2 -175.0(4) . .
C7 P1 C1 C2 70.4(4) . .
Ir1 P1 C1 C2 -56.6(4) . .
C6 C1 C2 C3 58.4(6) . .
P1 C1 C2 C3 -174.3(4) . .
C1 C2 C3 C4 -58.0(7) . .
C2 C3 C4 C5 56.0(7) . .
C3 C4 C5 C6 -55.3(7) . .
C4 C5 C6 C1 55.9(6) . .
C2 C1 C6 C5 -56.8(5) . .
P1 C1 C6 C5 178.6(4) . .
C13 P1 C7 C12 48.6(4) . .
C1 P1 C7 C12 158.1(3) . .
Ir1 P1 C7 C12 -78.5(4) . .
C13 P1 C7 C8 -79.5(4) . .
C1 P1 C7 C8 30.0(4) . .
Ir1 P1 C7 C8 153.4(3) . .
C12 C7 C8 C9 57.4(6) . .
P1 C7 C8 C9 -173.1(4) . .
C7 C8 C9 C10 -57.5(6) . .
C8 C9 C10 C11 57.8(7) . .
C9 C10 C11 C12 -56.8(7) . .
C10 C11 C12 C7 56.9(6) . .
C8 C7 C12 C11 -57.6(5) . .
P1 C7 C12 C11 170.2(3) . .
C7 P1 C13 C18 -78.5(4) . .
C1 P1 C13 C18 173.1(4) . .
Ir1 P1 C13 C18 52.8(4) . .
C7 P1 C13 C14 51.4(4) . .
C1 P1 C13 C14 -57.0(4) . .
Ir1 P1 C13 C14 -177.3(3) . .
C18 C13 C14 C15 -56.9(6) . .
P1 C13 C14 C15 171.0(4) . .
C13 C14 C15 C16 55.3(6) . .
C14 C15 C16 C17 -55.0(7) . .
C15 C16 C17 C18 56.0(7) . .
C14 C13 C18 C17 58.8(6) . .
P1 C13 C18 C17 -167.4(4) . .
C16 C17 C18 C13 -58.4(6) . .
Ir1 B1 Ir2 P2 138(83) . 2_656
Ir1 B1 Ir2 P2 -42(80) . .
B1 Ir2 P2 C25 -127.62(17) . .
P2 Ir2 P2 C25 52.38(17) 2_656 .
B1 Ir2 P2 C19 119.29(17) . .
P2 Ir2 P2 C19 -60.71(17) 2_656 .
B1 Ir2 P2 C31 0.22(19) . .
P2 Ir2 P2 C31 -179.78(19) 2_656 .
C25 P2 C19 C20 -177.8(4) . .
C31 P2 C19 C20 66.9(4) . .
Ir2 P2 C19 C20 -61.8(4) . .
C25 P2 C19 C24 -53.6(4) . .
C31 P2 C19 C24 -168.9(4) . .
Ir2 P2 C19 C24 62.4(4) . .
C24 C19 C20 C21 56.6(6) . .
P2 C19 C20 C21 -176.2(4) . .
C19 C20 C21 C22 -57.6(6) . .
C20 C21 C22 C23 57.3(6) . .
C21 C22 C23 C24 -57.8(6) . .
C22 C23 C24 C19 57.6(7) . .
C20 C19 C24 C23 -56.6(6) . .
P2 C19 C24 C23 178.9(4) . .
C19 P2 C25 C26 -57.3(4) . .
C31 P2 C25 C26 51.5(5) . .
Ir2 P2 C25 C26 -176.1(4) . .
C19 P2 C25 C30 171.6(4) . .
C31 P2 C25 C30 -79.5(5) . .
Ir2 P2 C25 C30 52.9(4) . .
C30 C25 C26 C27 -57.5(6) . .
P2 C25 C26 C27 169.0(4) . .
C25 C26 C27 C28 55.0(7) . .
C26 C27 C28 C29 -53.7(7) . .
C27 C28 C29 C30 55.6(7) . .
C26 C25 C30 C29 60.1(6) . .
P2 C25 C30 C29 -164.9(4) . .
C28 C29 C30 C25 -59.7(7) . .
C25 P2 C31 C32 51.5(4) . .
C19 P2 C31 C32 161.1(4) . .
Ir2 P2 C31 C32 -74.9(4) . .
C25 P2 C31 C36 -76.7(4) . .
C19 P2 C31 C36 32.9(4) . .
Ir2 P2 C31 C36 156.9(3) . .
C36 C31 C32 C33 -56.6(6) . .
P2 C31 C32 C33 171.3(3) . .
C31 C32 C33 C34 56.5(6) . .
C32 C33 C34 C35 -55.6(7) . .
C33 C34 C35 C36 56.7(8) . .
C34 C35 C36 C31 -57.7(7) . .
C32 C31 C36 C35 57.0(6) . .
P2 C31 C36 C35 -174.2(5) . .
C209 B200 C201 C202 -38.1(5) 2_756 .
C209 B200 C201 C202 85.8(4) . .
C201 B200 C201 C202 -153.3(5) 2_756 .
C209 B200 C201 C206 149.7(4) 2_756 .
C209 B200 C201 C206 -86.4(5) . .
C201 B200 C201 C206 34.5(3) 2_756 .
C206 C201 C202 C203 -0.2(7) . .
B200 C201 C202 C203 -172.8(4) . .
C201 C202 C203 C204 0.3(7) . .
C201 C202 C203 C207 -177.8(4) . .
C202 C203 C204 C205 -0.3(7) . .
C207 C203 C204 C205 177.9(4) . .
C203 C204 C205 C206 0.0(7) . .
C203 C204 C205 C208 178.2(5) . .
C204 C205 C206 C201 0.1(7) . .
C208 C205 C206 C201 -178.1(5) . .
C202 C201 C206 C205 0.0(6) . .
B200 C201 C206 C205 172.6(4) . .
C202 C203 C207 F2 81.7(6) . .
C204 C203 C207 F2 -96.5(6) . .
C202 C203 C207 F1 -38.8(7) . .
C204 C203 C207 F1 143.0(5) . .
C202 C203 C207 F3 -158.8(4) . .
C204 C203 C207 F3 23.0(7) . .
C204 C205 C208 F5 -68.9(7) . .
C206 C205 C208 F5 109.4(6) . .
C204 C205 C208 F4 44.5(8) . .
C206 C205 C208 F4 -137.3(6) . .
C204 C205 C208 F6 167.7(5) . .
C206 C205 C208 F6 -14.0(7) . .
C209 B200 C209 C210 -158.5(4) 2_756 .
C201 B200 C209 C210 79.5(4) . .
C201 B200 C209 C210 -41.9(5) 2_756 .
C209 B200 C209 C214 30.8(3) 2_756 .
C201 B200 C209 C214 -91.2(5) . .
C201 B200 C209 C214 147.4(4) 2_756 .
C214 C209 C210 C211 0.2(7) . .
B200 C209 C210 C211 -171.0(4) . .
C209 C210 C211 C212 -1.9(7) . .
C209 C210 C211 C215 -177.6(5) . .
C210 C211 C212 C213 2.5(7) . .
C215 C211 C212 C213 178.2(5) . .
C211 C212 C213 C214 -1.4(7) . .
C211 C212 C213 C216 178.9(5) . .
C212 C213 C214 C209 -0.2(7) . .
C216 C213 C214 C209 179.5(5) . .
C210 C209 C214 C213 0.8(7) . .
B200 C209 C214 C213 171.8(4) . .
C212 C211 C215 F8 -101.5(7) . .
C210 C211 C215 F8 74.4(9) . .
C212 C211 C215 F9 26.0(9) . .
C210 C211 C215 F9 -158.2(6) . .
C212 C211 C215 F7 140.7(6) . .
C210 C211 C215 F7 -43.5(8) . .
C212 C213 C216 F10A -136.6(8) . .
C214 C213 C216 F10A 43.7(10) . .
C212 C213 C216 F11B 59.1(9) . .
C214 C213 C216 F11B -120.6(8) . .
C212 C213 C216 F12B -179.7(6) . .
C214 C213 C216 F12B 0.6(9) . .
C212 C213 C216 F11A 2.1(9) . .
C214 C213 C216 F11A -177.6(7) . .
C212 C213 C216 F10B -57.3(8) . .
C214 C213 C216 F10B 123.0(7) . .
C212 C213 C216 F12A 106.2(7) . .
C214 C213 C216 F12A -73.5(7) . .
C82 C81A C82 C83 -1.1(7) 2_556 .
F13A C81A C82 C83 178.9(7) . .
C83 C84A C83 C82 -1.1(7) 2_556 .
C81A C82 C83 C84A 2.3(15) . .

loop_
_platon_squeeze_void_nr
_platon_squeeze_void_average_x
_platon_squeeze_void_average_y
_platon_squeeze_void_average_z
_platon_squeeze_void_volume
_platon_squeeze_void_count_electrons
_platon_squeeze_void_content
1 0.000 0.624 0.000 234 18 0.5(C5H12)
2 0.071 -0.006 0.690 8 1 ' '
3 0.500 0.376 0.500 233 18 0.5(C5H12)
4 0.429 0.006 0.190 8 1 ' '
5 0.571 0.006 0.810 8 1 ' '
6 0.929 -0.006 0.310 8 1 ' '
